data_7024637
loop_
_publ_author_name
'Du, Yi'
'Thompson, Amber L.'
'Russell, Nicola'
'O'Hare, Dermot'

_publ_section_title
;
 Resin-assisted solvothermal synthesis of transition metal-organic
 frameworks.
;
_journal_issue 14
_journal_name_full 'Dalton transactions (Cambridge, England : 2003)'
_journal_page_first 3384
_journal_page_last 3395
_journal_paper_doi 10.1039/b919675g
_journal_volume 39
_journal_year 2010
_chemical_formula_moiety 'C12 H6 Fe1 O4'
_chemical_formula_sum 'C12 H6 Fe O4'
_chemical_formula_weight 270.02
_chemical_melting_point ?
_space_group_IT_number 15
_symmetry_cell_setting monoclinic
_symmetry_space_group_name_Hall '-C 2yc'
_symmetry_space_group_name_H-M 'C 1 2/c 1'
_atom_sites_solution_hydrogens geom
_atom_sites_solution_primary direct
_audit_creation_date 08-06-16
_audit_creation_method CRYSTALS_ver_12.86
_cell_angle_alpha 90
_cell_angle_beta 92.8883(16)
_cell_angle_gamma 90
_cell_formula_units_Z 4
_cell_length_a 21.1466(8)
_cell_length_b 11.1836(4)
_cell_length_c 4.7297(2)
_cell_measurement_reflns_used 1318
_cell_measurement_temperature 150
_cell_measurement_theta_max 27
_cell_measurement_theta_min 5
_cell_volume 1117.13(7)
_computing_cell_refinement 'DENZO/SCALEPACK (Otwinowski & Minor, 1997)'
_computing_data_collection 'COLLECT (Nonius, 1997-2001).'
_computing_data_reduction 'DENZO/SCALEPACK (Otwinowski & Minor, 1997)'
_computing_molecular_graphics 'CAMERON (Watkin et al., 1996)'
_computing_publication_material 'CRYSTALS (Betteridge et al., 2003)'
_computing_structure_refinement 'CRYSTALS (Betteridge et al., 2003)'
_computing_structure_solution 'SIR92 (Altomare et al., 1994)'
_diffrn_ambient_temperature 150
_diffrn_measured_fraction_theta_full 0.993
_diffrn_measured_fraction_theta_max 0.992
_diffrn_measurement_device 'Nonius KappaCCD'
_diffrn_measurement_device_type Area
_diffrn_measurement_method \w
_diffrn_radiation_monochromator graphite
_diffrn_radiation_type 'Mo K\a'
_diffrn_radiation_wavelength 0.71073
_diffrn_reflns_av_R_equivalents 0.069
_diffrn_reflns_limit_h_max 27
_diffrn_reflns_limit_h_min -27
_diffrn_reflns_limit_k_max 14
_diffrn_reflns_limit_k_min 0
_diffrn_reflns_limit_l_max 6
_diffrn_reflns_limit_l_min 0
_diffrn_reflns_number 9067
_diffrn_reflns_theta_full 26.828
_diffrn_reflns_theta_max 27.375
_diffrn_reflns_theta_min 5.160
_diffrn_standards_number 0
_exptl_absorpt_coefficient_mu 1.347
_exptl_absorpt_correction_T_max 0.97
_exptl_absorpt_correction_T_min 0.94
_exptl_absorpt_correction_type multi-scan
_exptl_absorpt_process_details 'DENZO/SCALEPACK (Otwinowski & Minor, 1997)'
_exptl_crystal_colour clear_pale_brown
_exptl_crystal_density_diffrn 1.605
_exptl_crystal_density_meas ?
_exptl_crystal_density_method 'not measured'
_exptl_crystal_description needle
_exptl_crystal_F_000 544
_exptl_crystal_size_max 0.22
_exptl_crystal_size_mid 0.02
_exptl_crystal_size_min 0.02
_platon_squeeze_details
;
The discrete Fourier transform of the void region were treated as
contributions to the A and B parts of the calculated structure factors.
;
_refine_diff_density_max 0.64
_refine_diff_density_min -0.88
_refine_ls_extinction_method None
_refine_ls_goodness_of_fit_ref 1.0000
_refine_ls_hydrogen_treatment constr
_refine_ls_matrix_type full
_refine_ls_number_parameters 78
_refine_ls_number_reflns 1259
_refine_ls_number_restraints 0
_refine_ls_R_factor_all 0.0519
_refine_ls_R_factor_gt 0.0367
_refine_ls_shift/su_max 0.000219
_refine_ls_structure_factor_coef Fsqd
_refine_ls_weighting_details
;
Method= Modified Sheldrick
w=1/[\s^2^(F^2^) + ( 0.04P)^2^ + 3.15P]
,where P=(max(Fo^2^,0) + 2Fc^2^)/3
;
_refine_ls_weighting_scheme calc
_refine_ls_wR_factor_all 0.0939
_refine_ls_wR_factor_gt 0.0891
_refine_ls_wR_factor_ref 0.0939
_reflns_limit_h_max 27
_reflns_limit_h_min -27
_reflns_limit_k_max 14
_reflns_limit_k_min 0
_reflns_limit_l_max 6
_reflns_limit_l_min 0
_reflns_number_gt 1015
_reflns_number_total 1260
_reflns_threshold_expression I>2.0\s(I)
_oxford_diffrn_Wilson_B_factor 1.61
_oxford_diffrn_Wilson_scale 44.15
_oxford_refine_ls_r_factor_ref 0.0519
_oxford_refine_ls_scale 0.1851(2)
_oxford_reflns_number_all 1259
_oxford_reflns_threshold_expression_ref I>-3.0\s(I)
_oxford_structure_analysis_title 5805
_cod_data_source_file b919675g.txt
_cod_data_source_block 1
_cod_depositor_comments
;
The following automatic conversions were performed:

'_chemical_melting_point' value 'not measured' was changed to '?' -
the value is undefined or not given.

'_symmetry_cell_setting' value
'Monoclinic' changed to 'monoclinic' according to
/home/saulius/struct/CIF-dictionaries/cif_core.dic dictionary named
'cif_core.dic' version 2.4.2 from 2011-04-26.

Automatic conversion script
Id: cif_fix_values 1891 2012-01-12 08:04:46Z andrius 

The following automatic conversions were performed:

'_exptl_crystal_density_meas' value 'not measured' was changed to '?'
- the value is perceived as not measured.

Automatic conversion script
Id: cif_fix_values 3008 2015-01-20 13:52:24Z robertas 
;
_cod_original_sg_symbol_H-M 'C 1 2/c 1 '
_cod_original_formula_sum 'C12 H6 Fe1 O4'
_cod_database_code 7024637

loop_
_symmetry_equiv_pos_as_xyz
x,y,z
-x,-y,-z
x+1/2,y+1/2,z
-x+1/2,-y+1/2,-z
-x,y,-z+1/2
x,-y,z+1/2
-x+1/2,y+1/2,-z+1/2
x+1/2,-y+1/2,z+1/2

loop_
_atom_site_label
_atom_site_type_symbol
_atom_site_fract_x
_atom_site_fract_y
_atom_site_fract_z
_atom_site_U_iso_or_equiv
_atom_site_occupancy
_atom_site_adp_type
_atom_site_refinement_flags_posn
_atom_site_refinement_flags_adp
Fe1 Fe 0.5000 0.08222(5) 0.7500 0.0193 1.0000 Uani S T
O2 O 0.55964(8) 0.06906(17) 1.1300(4) 0.0174 1.0000 Uani . .
C3 C 0.58418(12) 0.1495(2) 1.2934(5) 0.0183 1.0000 Uani . .
O4 O 0.56285(9) 0.18020(18) 1.5253(4) 0.0233 1.0000 Uani . .
C5 C 0.64464(12) 0.2057(2) 1.2061(5) 0.0185 1.0000 Uani . .
C6 C 0.66658(13) 0.3135(3) 1.3344(6) 0.0236 1.0000 Uani . .
C7 C 0.72307(13) 0.3613(3) 1.2630(6) 0.0232 1.0000 Uani . .
C8 C 0.76095(12) 0.3042(2) 1.0642(5) 0.0182 1.0000 Uani . .
C9 C 0.67977(12) 0.1490(3) 1.0085(5) 0.0188 1.0000 Uani . .
H61 H 0.6437 0.3523 1.4683 0.0289 1.0000 Uiso R .
H71 H 0.7361 0.4338 1.3448 0.0281 1.0000 Uiso R .
H91 H 0.6635 0.0804 0.9202 0.0225 1.0000 Uiso R .

loop_
_atom_site_aniso_label
_atom_site_aniso_U_11
_atom_site_aniso_U_22
_atom_site_aniso_U_33
_atom_site_aniso_U_23
_atom_site_aniso_U_13
_atom_site_aniso_U_12
Fe1 0.0131(3) 0.0297(3) 0.0154(3) 0.0000 0.00430(19) 0.0000
O2 0.0122(8) 0.0237(10) 0.0164(9) 0.0001(8) 0.0030(7) -0.0029(7)
C3 0.0137(12) 0.0231(14) 0.0183(13) 0.0015(11) 0.0021(10) -0.0012(11)
O4 0.0210(10) 0.0296(11) 0.0198(10) -0.0029(8) 0.0064(8) -0.0059(8)
C5 0.0153(12) 0.0257(15) 0.0146(12) 0.0016(11) 0.0023(10) -0.0046(10)
C6 0.0206(14) 0.0292(15) 0.0218(14) -0.0046(12) 0.0078(11) -0.0039(12)
C7 0.0217(14) 0.0248(15) 0.0233(14) -0.0044(12) 0.0044(11) -0.0081(12)
C8 0.0146(12) 0.0249(14) 0.0152(13) 0.0014(10) 0.0016(10) -0.0027(10)
C9 0.0164(13) 0.0224(14) 0.0176(13) -0.0004(11) 0.0006(10) -0.0059(11)

loop_
_atom_type_symbol
_atom_type_scat_dispersion_real
_atom_type_scat_dispersion_imag
_atom_type_scat_Cromer_Mann_a1
_atom_type_scat_Cromer_Mann_b1
_atom_type_scat_Cromer_Mann_a2
_atom_type_scat_Cromer_Mann_b2
_atom_type_scat_Cromer_Mann_a3
_atom_type_scat_Cromer_Mann_b3
_atom_type_scat_Cromer_Mann_a4
_atom_type_scat_Cromer_Mann_b4
_atom_type_scat_Cromer_Mann_c
_atom_type_scat_source
C 0.0033 0.0016 2.3100 20.8439 1.0200 10.2075 1.5886 0.5687 0.8650 51.6512 0.2156 'International Tables Vol C 4.2.6.8 and 6.1.1.4'
H 0.0000 0.0000 0.4930 10.5109 0.3229 26.1257 0.1402 3.1424 0.0408 57.7998 0.0030 'International Tables Vol C 4.2.6.8 and 6.1.1.4'
O 0.0106 0.0060 3.0485 13.2771 2.2868 5.7011 1.5463 0.3239 0.8670 32.9089 0.2508 'International Tables Vol C 4.2.6.8 and 6.1.1.4'
Fe 0.3463 0.8444 11.7695 4.7611 7.3573 0.3072 3.5222 15.3535 2.3045 76.8805 1.0369 'International Tables Vol C 4.2.6.8 and 6.1.1.4'

loop_
_geom_angle_atom_site_label_1
_geom_angle_site_symmetry_1
_geom_angle_atom_site_label_2
_geom_angle_atom_site_label_3
_geom_angle_site_symmetry_3
_geom_angle
_geom_angle_publ_flag
O2 2_657 Fe1 O2 6_554 79.57(9) yes
O2 2_657 Fe1 O2 5_656 80.98(6) yes
O2 6_554 Fe1 O2 5_656 92.95(6) yes
O2 2_657 Fe1 O4 1_554 159.25(7) yes
O2 6_554 Fe1 O4 1_554 83.27(7) yes
O2 5_656 Fe1 O4 1_554 88.37(7) yes
O2 2_657 Fe1 O4 5_657 83.27(7) yes
O2 6_554 Fe1 O4 5_657 159.25(7) yes
O2 5_656 Fe1 O4 5_657 95.81(7) yes
O4 1_554 Fe1 O4 5_657 115.69(12) yes
O2 2_657 Fe1 O2 . 92.95(6) yes
O2 6_554 Fe1 O2 . 80.98(6) yes
O2 5_656 Fe1 O2 . 172.14(10) yes
O4 1_554 Fe1 O2 . 95.81(7) yes
O4 5_657 Fe1 O2 . 88.37(7) yes
Fe1 2_657 O2 Fe1 . 87.05(6) yes
Fe1 2_657 O2 C3 . 127.24(16) yes
Fe1 . O2 C3 . 131.36(17) yes
O2 . C3 O4 . 124.6(2) yes
O2 . C3 C5 . 117.0(2) yes
O4 . C3 C5 . 118.3(2) yes
Fe1 1_556 O4 C3 . 125.11(18) yes
C3 . C5 C6 . 120.2(2) yes
C3 . C5 C9 . 119.3(2) yes
C6 . C5 C9 . 120.4(2) yes
C5 . C6 C7 . 119.9(3) yes
C5 . C6 H61 . 121.4 no
C7 . C6 H61 . 118.7 no
C6 . C7 C8 . 121.2(3) yes
C6 . C7 H71 . 118.7 no
C8 . C7 H71 . 120.1 no
C8 4_657 C8 C7 . 118.9(3) yes
C8 4_657 C8 C9 4_657 118.9(3) yes
C7 . C8 C9 4_657 122.1(2) yes
C8 4_657 C9 C5 . 120.6(2) yes
C8 4_657 C9 H91 . 120.5 no
C5 . C9 H91 . 118.9 no

loop_
_geom_bond_atom_site_label_1
_geom_bond_atom_site_label_2
_geom_bond_site_symmetry_2
_geom_bond_distance
_geom_bond_publ_flag
Fe1 O2 2_657 2.2016(18) yes
Fe1 O2 6_554 2.2016(18) yes
Fe1 O2 5_656 2.1482(17) yes
Fe1 O4 1_554 2.0589(19) yes
Fe1 O4 5_657 2.0589(19) yes
Fe1 O2 . 2.1482(17) yes
O2 C3 . 1.278(3) yes
C3 O4 . 1.255(3) yes
C3 C5 . 1.501(3) yes
C5 C6 . 1.418(4) yes
C5 C9 . 1.377(4) yes
C6 C7 . 1.366(4) yes
C6 H61 . 0.924 no
C7 C8 . 1.417(4) yes
C7 H71 . 0.935 no
C8 C8 4_657 1.423(5) yes
C8 C9 4_657 1.417(4) yes
C9 H91 . 0.932 no

loop_
_platon_squeeze_void_nr
_platon_squeeze_void_average_x
_platon_squeeze_void_average_y
_platon_squeeze_void_average_z
_platon_squeeze_void_volume
_platon_squeeze_void_count_electrons
_platon_squeeze_void_content
1 0.000 0.000 -0.042 109 8 ' '
2 0.500 0.500 -0.044 109 8 ' '
